data_1545112
loop_
_publ_author_name
'Arakcheeva, Alla'
'Bykov, Maxim'
'Bykova, Elena'
'Dubrovinsky, Leonid'
'Pattison, Phil'
'Dmitriev, Vladimir'
'Chapuis, Gervais'

_publ_section_title
;
 Incommensurate atomic density waves in the high-pressure IVb phase of
 barium
;
_journal_issue 2
_journal_name_full IUCrJ
_journal_page_first 152
_journal_page_last 157
_journal_paper_doi 10.1107/S2052252517000264
_journal_volume 4
_journal_year 2017
_chemical_formula_moiety Ba
_chemical_formula_sum Ba
_chemical_formula_weight 137.33
_chemical_name_common Barium
_chemical_name_systematic ' BaIVb at high pressure of 17.4 GPa'
_space_group_IT_number 14
_space_group_ssg_name P21/b(0\b\g)00
_symmetry_cell_setting monoclinic
_symmetry_space_group_name_Hall '-P 2xab'
_symmetry_space_group_name_H-M 'P 21/b 1 1'
_cell_angle_alpha 90
_cell_angle_beta 90
_cell_angle_gamma 90
_cell_formula_units_Z 16
_cell_length_a 11.6146
_cell_length_b 11.6256
_cell_length_c 4.6341
_cell_measurement_reflns_used 255
_cell_measurement_temperature 293
_cell_measurement_theta_max 19.8220
_cell_measurement_theta_min 3.6610
_cell_modulation_dimension 1
_cell_volume 625.727
_computing_cell_refinement
;
CrysAlisPro, Agilent Technologies,
Version 1.171.37.35 (release 13-08-2014 CrysAlis171 .NET)
(compiled Aug 13 2014,18:06:01)
;
_computing_data_collection
;
CrysAlisPro, Agilent Technologies,
Version 1.171.37.35 (release 13-08-2014 CrysAlis171 .NET)
(compiled Aug 13 2014,18:06:01)
;
_computing_data_reduction
;
CrysAlisPro, Agilent Technologies,
Version 1.171.37.35 (release 13-08-2014 CrysAlis171 .NET)
(compiled Aug 13 2014,18:06:01)
;
_computing_molecular_graphics
;
Brandenburg, K. & Putz, H. (2005). DIAMOND Version 3
;
_computing_structure_refinement
;
Petricek, V., Dusek, M. & Palatinus L. (2014). Z. Kristallogr. 229(5), 345-352
;
_computing_structure_solution
;
Petricek, V., Dusek, M. & Palatinus L. (2014). Z. Kristallogr. 229(5), 345-352
;
_diffrn_ambient_pressure 17.4
_diffrn_ambient_temperature 293
_diffrn_detector 'CCD plate'
_diffrn_measured_fraction_theta_full 0.3852
_diffrn_measurement_details
;
#__ type_ start__ end____ width___ exp.time_
  1 phi    142.00  218.00   0.5000    1.0000
omega____ theta____ kappa____ phi______ frames
   0.0000    0.0000    0.0000     -     152

;
_diffrn_measurement_device 'abstract diffractometer'
_diffrn_measurement_device_type 'MAR-CrysAlisPro-abstract goniometer: imported MAR images'
_diffrn_measurement_method '\p scans'
_diffrn_radiation_monochromator synchrotron
_diffrn_radiation_probe x-ray
_diffrn_radiation_type synchrotron
_diffrn_radiation_wavelength 0.4151
_diffrn_reflns_av_R_equivalents 0.0524
_diffrn_reflns_av_sigmaI/netI 0.3173
_diffrn_reflns_limit_h_max 16
_diffrn_reflns_limit_h_min -13
_diffrn_reflns_limit_index_m_1_max 3
_diffrn_reflns_limit_index_m_1_min -3
_diffrn_reflns_limit_k_max 18
_diffrn_reflns_limit_k_min -15
_diffrn_reflns_limit_l_max 8
_diffrn_reflns_limit_l_min -8
_diffrn_reflns_number 18897
_diffrn_reflns_theta_full 22.9662
_diffrn_reflns_theta_max 23.1778
_diffrn_reflns_theta_min 1.6225
_diffrn_source synchrotron
_exptl_absorpt_coefficient_mu 5.845
_exptl_absorpt_correction_T_max 1.00000
_exptl_absorpt_correction_T_min 0.64359
_exptl_absorpt_correction_type multi-scan
_exptl_absorpt_process_details
;
CrysAlisPro, Agilent Technologies,
Version 1.171.37.35 (release 13-08-2014 CrysAlis171 .NET)
(compiled Aug 13 2014,18:06:01)
Empirical absorption correction using spherical harmonics,
 implemented in SCALE3 ABSPACK scaling algorithm.
;
_exptl_crystal_density_diffrn 5.8315
_exptl_crystal_description isometric
_exptl_crystal_F_000 1120
_exptl_crystal_size_max 0.02
_exptl_crystal_size_mid 0.015
_exptl_crystal_size_min 0.01
_exptl_crystal_size_rad 0.015
_refine_diff_density_max 2.12
_refine_diff_density_min -2.67
_refine_ls_extinction_coef 7.9(3)
_refine_ls_extinction_method 'B-C type 1 Gaussian isotropic (Becker & Coppens, 1974)'
_refine_ls_goodness_of_fit_gt 4.11
_refine_ls_goodness_of_fit_ref 4.11
_refine_ls_number_constraints 0
_refine_ls_number_parameters 70
_refine_ls_number_reflns 557
_refine_ls_number_restraints 0
_refine_ls_R_factor_all 0.0989
_refine_ls_R_factor_gt 0.0989
_refine_ls_shift/su_max 0.0254
_refine_ls_shift/su_mean 0.0057
_refine_ls_structure_factor_coef F
_refine_ls_weighting_scheme sigma
_refine_ls_wR_factor_gt 0.0796
_refine_ls_wR_factor_ref 0.0796
_reflns_number_gt 557
_reflns_number_total 11262
_reflns_threshold_expression I>2.5\s(I)
_cod_data_source_file yu5011.cif
_cod_data_source_block II
_cod_depositor_comments 'Adding full bibliography for 1545111--1545116.cif.'
_cod_original_cell_volume 625.73
_cod_database_code 1545112

loop_
_space_group_symop_id
_space_group_symop_operation_xyz
1 x,y,z
2 x+0.5,-y+0.5,-z
3 -x,-y,-z
4 -x+0.5,y+0.5,z

loop_
_space_group_symop_ssg_id
_space_group_symop_ssg_operation_algebraic
1 x1,x2,x3,x4
2 x1+1/2,-x2+1/2,-x3,-x4
3 -x1,-x2,-x3,-x4
4 -x1+1/2,x2+1/2,x3,x4

loop_
_atom_site_label
_atom_site_type_symbol
_atom_site_fract_x
_atom_site_fract_y
_atom_site_fract_z
_atom_site_adp_type
_atom_site_U_iso_or_equiv
_atom_site_site_symmetry_multiplicity
_atom_site_occupancy
_atom_site_calc_flag
Ba1 Ba 0.0025(8) 0.1014(2) 0.2502(2) Uiso 0.0115(11) 4 1 d
Ba2 Ba 0.0025(8) 0.3986(2) 0.2502(2) Uiso 0.0115(11) 4 1 d
Ba3 Ba 0.6486(2) 0.2530(18) 0.2506(2) Uiso 0.0142(12) 4 1 d
Ba4 Ba 0.1486(2) 0.7530(18) 0.2506(2) Uiso 0.0142(12) 4 1 d
Ba1g Ba 0.25 -0.0169(11) 0.254(5) Uiso 0.026(2) 4 1 d

loop_
_atom_site_displace_Fourier_atom_site_label
_atom_site_displace_Fourier_axis
_atom_site_displace_Fourier_wave_vector_seq_id
_atom_site_displace_Fourier_param_cos
_atom_site_displace_Fourier_param_sin
Ba1 x 1 -0.0043(11) 0.0005(4)
Ba1 y 1 -0.0001(8) -0.0075(15)
Ba1 z 1 -0.007(3) -0.0006(13)
Ba1 x 2 0.0001(13) -0.0017(8)
Ba1 y 2 -0.0014(15) 0.0131(16)
Ba1 z 2 0.014(2) -0.006(2)
Ba1 x 3 -0.0145(8) 0.0019(19)
Ba1 y 3 -0.0029(9) 0.007(2)
Ba1 z 3 0.006(5) -0.0004(15)
Ba2 x 1 -0.0043(11) 0.0005(4)
Ba2 y 1 0.0001(8) 0.0075(15)
Ba2 z 1 -0.007(3) -0.0006(13)
Ba2 x 2 0.0001(13) -0.0017(8)
Ba2 y 2 0.0014(15) -0.0131(16)
Ba2 z 2 0.014(2) -0.006(2)
Ba2 x 3 -0.0145(8) 0.0019(19)
Ba2 y 3 0.0029(9) -0.007(2)
Ba2 z 3 0.006(5) -0.0004(15)
Ba3 x 1 0.0003(6) 0.002(2)
Ba3 y 1 -0.009(3) 0.0017(14)
Ba3 z 1 0.001(3) -0.0008(13)
Ba3 x 2 0.0007(14) 0.0062(19)
Ba3 y 2 -0.0164(17) -0.001(2)
Ba3 z 2 -0.015(3) 0.0025(19)
Ba3 x 3 0.0012(10) -0.008(2)
Ba3 y 3 0.001(3) -0.0030(10)
Ba3 z 3 0.008(6) -0.0033(16)
Ba4 x 1 0.0003(6) 0.002(2)
Ba4 y 1 -0.009(3) 0.0017(14)
Ba4 z 1 0.001(3) -0.0008(13)
Ba4 x 2 0.0007(14) 0.0062(19)
Ba4 y 2 -0.0164(17) -0.001(2)
Ba4 z 2 -0.015(3) 0.0025(19)
Ba4 x 3 0.0012(10) -0.008(2)
Ba4 y 3 0.001(3) -0.0030(10)
Ba4 z 3 0.008(6) -0.0033(16)
Ba1g x 1 0 0
Ba1g y 1 -0.0077(18) -0.0037(18)
Ba1g z 1 -0.151(3) 0.148(5)
Ba1g x 2 0 0
Ba1g y 2 -0.0137(15) 0.0054(12)
Ba1g z 2 -0.037(6) 0.006(3)
Ba1g x 3 0 0
Ba1g y 3 0.0056(17) -0.0019(17)
Ba1g z 3 0.042(4) 0.036(4)

loop_
_atom_site_Fourier_wave_vector_seq_id
_jana_atom_site_fourier_wave_vector_q1_coeff
1 1
2 2
3 3

loop_
_atom_type_symbol
_atom_type_scat_dispersion_real
_atom_type_scat_dispersion_imag
_atom_type_scat_source
Ba -1.3196 0.8857 'International Tables Vol C tables 4.2.6.8 and 6.1.1.1'

loop_
_cell_wave_vector_seq_id
_cell_wave_vector_x
_cell_wave_vector_y
_cell_wave_vector_z
1 0.000000 0.062000 1.368000

loop_
_geom_angle_atom_site_label_1
_geom_angle_atom_site_label_2
_geom_angle_atom_site_label_3
_geom_angle_site_ssg_symmetry_1
_geom_angle_site_ssg_symmetry_3
_geom_angle_av
_geom_angle_min
_geom_angle_max
Ba1 Ba1 Ba1 3_5555 3_5565 89.1(17) 82.2(15) 98.5(18)
Ba1 Ba1 Ba2 3_5555 . 135.1(14) 128.6(15) 138.6(13)
Ba1 Ba1 Ba3 3_5555 2_4555 83.0(13) 73.8(13) 90.4(14)
Ba1 Ba1 Ba3 3_5555 2_4565 148.6(18) 135.9(18) 159.2(17)
Ba1 Ba1 Ba4 3_5555 3_6655 82.0(13) 74.8(13) 88.9(14)
Ba1 Ba1 Ba4 3_5555 3_6665 145.8(18) 138.1(17) 154.2(15)
Ba1 Ba1 Ba1g 3_5555 . 73.9(15) 57.7(12) 92.5(16)
Ba1 Ba1 Ba1g 3_5555 3_5555 52.5(11) 44.9(11) 63.8(14)
Ba1 Ba1 Ba1g 3_5555 3_5565 102.3(16) 93.4(17) 121.4(15)
Ba1 Ba1 Ba2 3_5565 . 135.2(14) 132.3(15) 139.4(15)
Ba1 Ba1 Ba3 3_5565 2_4555 149.0(18) 139.6(17) 158.8(18)
Ba1 Ba1 Ba3 3_5565 2_4565 83.0(13) 76.3(14) 86.1(12)
Ba1 Ba1 Ba4 3_5565 3_6655 146.5(18) 135.3(16) 157.2(17)
Ba1 Ba1 Ba4 3_5565 3_6665 82.2(13) 76.5(13) 89.4(14)
Ba1 Ba1 Ba1g 3_5565 . 72.7(15) 56.8(13) 93.6(17)
Ba1 Ba1 Ba1g 3_5565 3_5555 102.6(16) 84.4(15) 120.6(15)
Ba1 Ba1 Ba1g 3_5565 3_5565 53.1(11) 43.7(10) 67.9(14)
Ba2 Ba1 Ba3 . 2_4555 59.5(14) 55.4(14) 62.9(13)
Ba2 Ba1 Ba3 . 2_4565 59.6(14) 53.1(11) 65.3(15)
Ba2 Ba1 Ba4 . 3_6655 59.8(13) 54.9(14) 64.9(14)
Ba2 Ba1 Ba4 . 3_6665 59.9(14) 52.0(12) 66.6(15)
Ba2 Ba1 Ba1g . . 114.9(16) 107.3(14) 120.3(16)
Ba2 Ba1 Ba1g . 3_5555 104.7(15) 98.8(13) 110.4(16)
Ba2 Ba1 Ba1g . 3_5565 104.8(15) 97.8(13) 112.5(18)
Ba3 Ba1 Ba3 2_4555 2_4565 88.0(16) 82.0(14) 94.2(17)
Ba3 Ba1 Ba4 2_4555 3_6655 61.9(16) 56.6(16) 69.0(16)
Ba3 Ba1 Ba4 2_4555 3_6665 119(2) 109(2) 129(2)
Ba3 Ba1 Ba1g 2_4555 . 76.8(16) 62.2(15) 88.6(17)
Ba3 Ba1 Ba1g 2_4555 3_5555 96.0(14) 81.7(13) 112.6(16)
Ba3 Ba1 Ba1g 2_4555 3_5565 156.9(19) 145(2) 166.3(16)
Ba3 Ba1 Ba4 2_4565 3_6655 119(2) 109(2) 129(2)
Ba3 Ba1 Ba4 2_4565 3_6665 62.0(16) 55.0(15) 70.4(17)
Ba3 Ba1 Ba1g 2_4565 . 75.9(16) 61.2(15) 97.3(15)
Ba3 Ba1 Ba1g 2_4565 3_5555 156.5(18) 139.4(16) 171.5(18)
Ba3 Ba1 Ba1g 2_4565 3_5565 96.5(14) 82.9(13) 116.4(19)
Ba4 Ba1 Ba4 3_6655 3_6665 87.0(16) 82.6(16) 92.7(16)
Ba4 Ba1 Ba1g 3_6655 . 133.4(17) 110.0(15) 150.2(17)
Ba4 Ba1 Ba1g 3_6655 3_5555 47.8(15) 39.2(12) 55.2(15)
Ba4 Ba1 Ba1g 3_6655 3_5565 97.6(14) 88.1(17) 105.9(13)
Ba4 Ba1 Ba1g 3_6665 . 132.5(17) 112.2(16) 151.7(16)
Ba4 Ba1 Ba1g 3_6665 3_5555 97.5(14) 81.3(14) 108.5(11)
Ba4 Ba1 Ba1g 3_6665 3_5565 48.1(15) 40.6(14) 59.4(18)
Ba1g Ba1 Ba1g . 3_5555 126.1(18) 110.7(16) 139.2(16)
Ba1g Ba1 Ba1g . 3_5565 122.6(17) 105.1(13) 144(2)
Ba1g Ba1 Ba1g 3_5555 3_5565 72.0(13) 49.9(13) 97.9(10)
Ba1 Ba2 Ba2 . 3_5655 135.1(15) 128.0(16) 138.8(14)
Ba1 Ba2 Ba2 . 3_5665 135.2(15) 131.9(17) 138.9(16)
Ba1 Ba2 Ba3 . 2_4555 58.6(13) 53.7(12) 66.9(15)
Ba1 Ba2 Ba3 . 2_4565 58.5(13) 54.6(12) 62.9(15)
Ba1 Ba2 Ba4 . 3_6655 58.9(13) 53.0(12) 65.4(15)
Ba1 Ba2 Ba4 . 3_6665 58.7(13) 53.0(12) 62.7(14)
Ba1 Ba2 Ba1g . 2_4565 110.2(14) 106.6(13) 113.2(14)
Ba1 Ba2 Ba1g . 4_5555 108.3(17) 100.2(17) 116.5(17)
Ba2 Ba2 Ba2 3_5655 3_5665 89.1(17) 82.9(16) 99.2(18)
Ba2 Ba2 Ba3 3_5655 2_4555 83.9(13) 75.4(14) 88.7(13)
Ba2 Ba2 Ba3 3_5655 2_4565 149.5(18) 138.9(16) 159.7(18)
Ba2 Ba2 Ba4 3_5655 3_6655 82.8(13) 79.6(13) 88.0(14)
Ba2 Ba2 Ba4 3_5655 3_6665 146.9(18) 138.1(15) 158.3(18)
Ba2 Ba2 Ba1g 3_5655 2_4565 98.0(15) 86.4(15) 114.0(15)
Ba2 Ba2 Ba1g 3_5655 4_5555 78.5(16) 66.0(14) 95.0(18)
Ba2 Ba2 Ba3 3_5665 2_4555 149.3(18) 136.3(16) 159.7(18)
Ba2 Ba2 Ba3 3_5665 2_4565 84.0(13) 77.6(14) 89.2(14)
Ba2 Ba2 Ba4 3_5665 3_6655 146.7(18) 136.9(17) 160.1(18)
Ba2 Ba2 Ba4 3_5665 3_6665 83.2(13) 77.2(13) 90.0(13)
Ba2 Ba2 Ba1g 3_5665 2_4565 49.2(11) 38.6(9) 65.6(14)
Ba2 Ba2 Ba1g 3_5665 4_5555 77.3(16) 59.0(13) 101.7(18)
Ba3 Ba2 Ba3 2_4555 2_4565 86.9(16) 80.5(13) 92.5(16)
Ba3 Ba2 Ba4 2_4555 3_6655 61.2(15) 53.3(15) 68.9(16)
Ba3 Ba2 Ba4 2_4555 3_6665 117(2) 109.0(17) 127(2)
Ba3 Ba2 Ba1g 2_4555 2_4565 160.2(17) 147.0(19) 169.0(15)
Ba3 Ba2 Ba1g 2_4555 4_5555 72.4(16) 56.6(15) 87.3(14)
Ba3 Ba2 Ba4 2_4565 3_6655 117(2) 108.9(19) 127(2)
Ba3 Ba2 Ba4 2_4565 3_6665 61.3(15) 55.0(15) 66.9(16)
Ba3 Ba2 Ba1g 2_4565 2_4565 99.6(14) 87.8(13) 117.5(19)
Ba3 Ba2 Ba1g 2_4565 4_5555 71.9(16) 52.7(15) 91.2(15)
Ba4 Ba2 Ba4 3_6655 3_6665 85.9(15) 81.5(13) 91.6(17)
Ba4 Ba2 Ba1g 3_6655 2_4565 100.4(14) 93.9(17) 112.2(12)
Ba4 Ba2 Ba1g 3_6655 4_5555 130.5(18) 105.4(16) 144.3(18)
Ba4 Ba2 Ba1g 3_6665 2_4565 54.2(15) 47.8(13) 68.1(17)
Ba4 Ba2 Ba1g 3_6665 4_5555 129.8(18) 109.2(16) 149.1(17)
Ba1g Ba2 Ba1g 2_4565 4_5555 123.8(18) 103.7(14) 147(2)
Ba1 Ba3 Ba1 2_5555 2_5565 88.0(18) 80.4(16) 94.4(19)
Ba1 Ba3 Ba2 2_5555 2_5555 61.9(15) 54.6(15) 70.1(16)
Ba1 Ba3 Ba2 2_5555 2_5565 119.2(18) 110.5(18) 127.5(19)
Ba1 Ba3 Ba4 2_5555 3_7655 83.4(15) 79.8(16) 86.6(14)
Ba1 Ba3 Ba4 2_5555 3_7665 149(3) 143(3) 158(3)
Ba1 Ba3 Ba4 2_5555 4_6455 59.5(13) 55.3(12) 63.0(13)
Ba1 Ba3 Ba1g 2_5555 3_6555 96.4(15) 83.0(12) 113.4(19)
Ba1 Ba3 Ba1g 2_5555 3_6565 160(2) 152(3) 167.5(17)
Ba1 Ba3 Ba2 2_5565 2_5555 118.9(18) 110.3(17) 127.3(19)
Ba1 Ba3 Ba2 2_5565 2_5565 62.0(15) 53.2(14) 67.9(15)
Ba1 Ba3 Ba4 2_5565 3_7655 149(3) 141(3) 160(2)
Ba1 Ba3 Ba4 2_5565 3_7665 83.5(15) 78.3(14) 89.6(16)
Ba1 Ba3 Ba4 2_5565 4_6455 59.4(13) 53.0(13) 64.7(12)
Ba1 Ba3 Ba1g 2_5565 3_6555 160(2) 151(2) 170.5(19)
Ba1 Ba3 Ba1g 2_5565 3_6565 96.8(15) 80.4(14) 118(2)
Ba2 Ba3 Ba2 2_5555 2_5565 86.8(17) 80.1(16) 92.1(19)
Ba2 Ba3 Ba4 2_5555 3_7655 82.1(15) 78.6(13) 84.7(14)
Ba2 Ba3 Ba4 2_5555 3_7665 146(3) 141(2) 156(3)
Ba2 Ba3 Ba4 2_5555 4_6455 59.8(13) 54.4(10) 63.6(14)
Ba2 Ba3 Ba1g 2_5555 3_6555 50.8(11) 41.1(8) 57.5(15)
Ba2 Ba3 Ba1g 2_5555 3_6565 101(2) 95.3(17) 111(2)
Ba2 Ba3 Ba4 2_5565 3_7655 146(3) 138(3) 154(3)
Ba2 Ba3 Ba4 2_5565 3_7665 82.4(15) 78.4(15) 87.5(16)
Ba2 Ba3 Ba4 2_5565 4_6455 59.8(13) 55.2(11) 64.5(14)
Ba2 Ba3 Ba1g 2_5565 3_6555 101(2) 86(2) 106(2)
Ba2 Ba3 Ba1g 2_5565 3_6565 50.9(12) 42.0(9) 62.2(16)
Ba4 Ba3 Ba4 3_7655 3_7665 89.1(17) 86.7(16) 91.3(19)
Ba4 Ba3 Ba4 3_7655 4_6455 135.3(16) 133.7(16) 137.5(17)
Ba4 Ba3 Ba1g 3_7655 3_6555 48.9(15) 39.3(13) 56.4(17)
Ba4 Ba3 Ba1g 3_7655 3_6565 100.2(19) 89.9(19) 110.1(19)
Ba4 Ba3 Ba4 3_7665 4_6455 135.5(16) 134.2(17) 136.1(15)
Ba4 Ba3 Ba1g 3_7665 3_6555 100.4(19) 86(2) 110.2(19)
Ba4 Ba3 Ba1g 3_7665 3_6565 49.1(15) 41.9(13) 58.4(18)
Ba4 Ba3 Ba1g 4_6455 3_6555 108.2(18) 104.0(13) 114(2)
Ba4 Ba3 Ba1g 4_6455 3_6565 108.3(18) 104.5(15) 112(2)
Ba1g Ba3 Ba1g 3_6555 3_6565 73.7(17) 54.2(18) 97.0(16)
Ba1 Ba4 Ba1 3_6655 3_6665 87.0(17) 82.3(16) 93.3(19)
Ba1 Ba4 Ba2 3_6655 3_6655 61.3(15) 55.4(15) 71.1(15)
Ba1 Ba4 Ba2 3_6655 3_6665 117.5(18) 110.1(15) 126.6(19)
Ba1 Ba4 Ba3 3_6655 3_7655 84.1(15) 77.4(15) 88.5(18)
Ba1 Ba4 Ba3 3_6655 3_7665 150(3) 143(2) 157(3)
Ba1 Ba4 Ba3 3_6655 4_6555 58.7(13) 54.0(11) 63.1(14)
Ba1 Ba4 Ba1g 3_6655 1_6655 76.2(18) 62.3(15) 93(2)
Ba1 Ba4 Ba1g 3_6655 4_6555 131(2) 112.8(16) 153(2)
Ba1 Ba4 Ba2 3_6665 3_6655 117.2(18) 110.2(16) 126.1(19)
Ba1 Ba4 Ba2 3_6665 3_6665 61.5(15) 53.4(15) 69.8(15)
Ba1 Ba4 Ba3 3_6665 3_7655 150(3) 140(3) 158(2)
Ba1 Ba4 Ba3 3_6665 3_7665 84.3(15) 81.3(15) 86.2(16)
Ba1 Ba4 Ba3 3_6665 4_6555 58.6(13) 55.0(12) 62.8(12)
Ba1 Ba4 Ba1g 3_6665 1_6655 75.3(18) 58.6(16) 94(2)
Ba1 Ba4 Ba1g 3_6665 4_6555 130(2) 113.9(18) 153(2)
Ba2 Ba4 Ba2 3_6655 3_6665 85.9(17) 81.6(15) 93.1(18)
Ba2 Ba4 Ba3 3_6655 3_7655 82.8(15) 77.1(14) 88.1(16)
Ba2 Ba4 Ba3 3_6655 3_7665 147(3) 138(2) 155(3)
Ba2 Ba4 Ba3 3_6655 4_6555 59.0(13) 53.5(11) 65.2(14)
Ba2 Ba4 Ba1g 3_6655 1_6655 133(2) 110.9(16) 159(2)
Ba2 Ba4 Ba1g 3_6655 4_6555 72.8(17) 61.2(15) 82.4(18)
Ba2 Ba4 Ba3 3_6665 3_7655 146(3) 135(3) 154(3)
Ba2 Ba4 Ba3 3_6665 3_7665 83.1(15) 80.2(16) 87.1(14)
Ba2 Ba4 Ba3 3_6665 4_6555 59.0(13) 56.1(11) 63.9(14)
Ba2 Ba4 Ba1g 3_6665 1_6655 132(2) 114.9(18) 155(2)
Ba2 Ba4 Ba1g 3_6665 4_6555 72.1(17) 53.4(14) 87.5(19)
Ba3 Ba4 Ba3 3_7655 3_7665 89.1(17) 86.7(16) 91.3(19)
Ba3 Ba4 Ba3 3_7655 4_6555 135.3(16) 133.7(16) 137.5(17)
Ba3 Ba4 Ba1g 3_7655 1_6655 75.1(19) 57.4(18) 95(2)
Ba3 Ba4 Ba1g 3_7655 4_6555 74.8(18) 60.6(16) 83.7(18)
Ba3 Ba4 Ba3 3_7665 4_6555 135.5(16) 134.2(17) 136.1(16)
Ba3 Ba4 Ba1g 3_7665 1_6655 74.3(19) 54.9(17) 89(2)
Ba3 Ba4 Ba1g 3_7665 4_6555 74.2(18) 61.5(16) 91.3(18)
Ba3 Ba4 Ba1g 4_6555 1_6655 113(2) 110(2) 116(2)
Ba3 Ba4 Ba1g 4_6555 4_6555 110(2) 108.0(17) 112.9(19)
Ba1g Ba4 Ba1g 1_6655 4_6555 129.6(18) 116.4(18) 142(2)
Ba1 Ba1g Ba1 . 3_5555 53.6(11) 41.4(11) 60.4(11)
Ba1 Ba1g Ba1 . 3_5565 54.1(11) 40.7(11) 60.4(11)
Ba1 Ba1g Ba2 . 2_5565 120(2) 97.9(15) 140(2)
Ba1 Ba1g Ba2 . 4_5455 157(2) 133(2) 179(2)
Ba1 Ba1g Ba3 . 3_6555 124.3(18) 99.6(15) 144.5(19)
Ba1 Ba1g Ba3 . 3_6565 125.2(18) 99.1(15) 143(2)
Ba1 Ba1g Ba4 . 1_4455 88.8(16) 77.7(16) 97.2(16)
Ba1 Ba1g Ba4 . 4_6455 82.7(19) 77.7(17) 88.7(19)
Ba1 Ba1g Ba1g . 1_5545 89.2(13) 70.2(11) 111.6(13)
Ba1 Ba1g Ba1g . 1_5565 90.7(13) 67.1(11) 109.4(12)
Ba1 Ba1g Ba1 3_5555 3_5565 71.7(8) 64.8(9) 77.0(8)
Ba1 Ba1g Ba2 3_5555 2_5565 164.7(18) 147.1(16) 179(2)
Ba1 Ba1g Ba2 3_5555 4_5455 127(2) 102.8(15) 152(2)
Ba1 Ba1g Ba3 3_5555 3_6555 71.7(15) 58.0(11) 92.9(19)
Ba1 Ba1g Ba3 3_5555 3_6565 112.2(17) 105.8(16) 118.7(19)
Ba1 Ba1g Ba4 3_5555 1_4455 56.0(14) 46.6(12) 62.6(14)
Ba1 Ba1g Ba4 3_5555 4_6455 118.1(18) 95.6(14) 132(2)
Ba1 Ba1g Ba1g 3_5555 1_5545 53.9(9) 38.6(6) 73.1(12)
Ba1 Ba1g Ba1g 3_5555 1_5565 126.0(10) 107.9(11) 141.7(7)
Ba1 Ba1g Ba2 3_5565 2_5565 109.9(17) 84.7(12) 142(2)
Ba1 Ba1g Ba2 3_5565 4_5455 128(2) 104.5(16) 153(2)
Ba1 Ba1g Ba3 3_5565 3_6555 112.4(17) 106.6(17) 120.3(18)
Ba1 Ba1g Ba3 3_5565 3_6565 72.3(16) 60.4(11) 90(2)
Ba1 Ba1g Ba4 3_5565 1_4455 56.5(14) 45.3(12) 64.8(15)
Ba1 Ba1g Ba4 3_5565 4_6455 119.0(18) 95.3(15) 135.2(18)
Ba1 Ba1g Ba1g 3_5565 1_5545 125.2(10) 108.6(13) 138.9(7)
Ba1 Ba1g Ba1g 3_5565 1_5565 54.4(10) 42.4(7) 71.8(13)
Ba2 Ba1g Ba2 2_5565 4_5455 53.3(12) 38.6(12) 60.8(12)
Ba2 Ba1g Ba3 2_5565 3_6555 110.0(13) 103.6(13) 115.0(13)
Ba2 Ba1g Ba3 2_5565 3_6565 71.1(14) 54.1(11) 82.3(16)
Ba2 Ba1g Ba4 2_5565 1_4455 126.2(19) 101.6(16) 144(2)
Ba2 Ba1g Ba4 2_5565 4_6455 53.5(13) 44.6(11) 58.8(14)
Ba2 Ba1g Ba1g 2_5565 1_5545 124.2(11) 109.4(12) 135.7(10)
Ba2 Ba1g Ba1g 2_5565 1_5565 55.8(10) 42.4(7) 70.1(13)
Ba2 Ba1g Ba3 4_5455 3_6555 56.8(14) 48.0(13) 67.2(15)
Ba2 Ba1g Ba3 4_5455 3_6565 57.0(15) 46.6(13) 65.6(16)
Ba2 Ba1g Ba4 4_5455 1_4455 91(2) 85.4(19) 97(2)
Ba2 Ba1g Ba4 4_5455 4_6455 85.7(16) 76.0(16) 94.5(16)
Ba2 Ba1g Ba1g 4_5455 1_5545 89.4(13) 68.3(11) 113.7(12)
Ba2 Ba1g Ba1g 4_5455 1_5565 90.3(13) 67.2(11) 112.0(12)
Ba3 Ba1g Ba3 3_6555 3_6565 73.5(14) 69.7(13) 76.7(14)
Ba3 Ba1g Ba4 3_6555 1_4455 56.1(16) 46.0(14) 66.4(18)
Ba3 Ba1g Ba4 3_6555 4_6455 122.6(17) 100.7(15) 136.9(15)
Ba3 Ba1g Ba1g 3_6555 1_5545 53.0(13) 39.7(10) 71.5(17)
Ba3 Ba1g Ba1g 3_6555 1_5565 127.0(18) 112.0(16) 142.0(19)
Ba3 Ba1g Ba4 3_6565 1_4455 56.5(16) 48.8(14) 68.4(18)
Ba3 Ba1g Ba4 3_6565 4_6455 123.6(16) 96.7(15) 137.8(14)
Ba3 Ba1g Ba1g 3_6565 1_5545 126.4(18) 109.5(18) 143.7(18)
Ba3 Ba1g Ba1g 3_6565 1_5565 53.6(13) 39.6(10) 71.6(18)
Ba4 Ba1g Ba4 1_4455 4_6455 159(2) 136(2) 179.7(18)
Ba4 Ba1g Ba1g 1_4455 1_5545 89.5(17) 65.4(14) 115(2)
Ba4 Ba1g Ba1g 1_4455 1_5565 90.5(17) 68.6(14) 116(2)
Ba4 Ba1g Ba1g 4_6455 1_5545 89.6(16) 71.7(11) 109.9(19)
Ba4 Ba1g Ba1g 4_6455 1_5565 90.4(16) 67.5(11) 106.6(18)
Ba1g Ba1g Ba1g 1_5545 1_5565 176.2(18) 171(2) 180.0(5)

loop_
_geom_bond_atom_site_label_1
_geom_bond_atom_site_label_2
_geom_bond_site_ssg_symmetry_2
_geom_bond_distance_av
_geom_bond_distance_min
_geom_bond_distance_max
Ba1 Ba1 3_5555 3.32(6) 3.09(7) 3.52(7)
Ba1 Ba1 3_5565 3.31(6) 2.98(7) 3.61(7)
Ba1 Ba2 . 3.46(7) 3.04(9) 3.93(9)
Ba1 Ba3 2_4555 3.34(7) 3.13(7) 3.53(7)
Ba1 Ba3 2_4565 3.35(7) 3.03(8) 3.71(8)
Ba1 Ba4 3_6655 3.37(7) 3.29(7) 3.56(7)
Ba1 Ba4 3_6665 3.37(7) 3.06(8) 3.64(8)
Ba1 Ba1g . 3.27(5) 3.08(6) 3.53(6)
Ba1 Ba1g 3_5555 3.94(5) 3.33(7) 4.67(7)
Ba1 Ba1g 3_5565 3.91(5) 3.05(6) 4.74(6)
Ba2 Ba2 3_5655 3.32(6) 3.06(7) 3.50(7)
Ba2 Ba2 3_5665 3.31(6) 2.97(7) 3.64(7)
Ba2 Ba3 2_4555 3.38(7) 3.10(7) 3.71(7)
Ba2 Ba3 2_4565 3.37(7) 3.18(7) 3.52(7)
Ba2 Ba4 3_6655 3.42(7) 3.06(7) 3.81(7)
Ba2 Ba4 3_6665 3.40(7) 3.25(7) 3.54(7)
Ba2 Ba1g 2_4565 4.02(6) 3.14(6) 4.87(6)
Ba2 Ba1g 4_5555 3.13(5) 2.80(5) 3.37(5)
Ba3 Ba4 3_7655 3.31(7) 3.16(7) 3.48(7)
Ba3 Ba4 3_7665 3.30(7) 3.10(7) 3.50(7)
Ba3 Ba4 4_6455 3.45(7) 3.16(9) 3.75(9)
Ba3 Ba1g 3_6555 3.84(8) 3.13(9) 4.82(9)
Ba3 Ba1g 3_6565 3.82(8) 2.97(9) 4.64(9)
Ba4 Ba1g 1_6655 3.01(8) 2.86(10) 3.10(10)
Ba4 Ba1g 4_6555 3.43(9) 3.19(10) 3.66(10)
Ba1g Ba1g 1_5545 4.66(9) 2.94(9) 6.85(9)
Ba1g Ba1g 1_5565 4.63(9) 2.94(9) 6.85(9)

loop_
_twin_individual_id
_twin_individual_mass_fraction_refined
_twin_individual_twin_matrix_11
_twin_individual_twin_matrix_12
_twin_individual_twin_matrix_13
_twin_individual_twin_matrix_21
_twin_individual_twin_matrix_22
_twin_individual_twin_matrix_23
_twin_individual_twin_matrix_31
_twin_individual_twin_matrix_32
_twin_individual_twin_matrix_33
1 0.76(4) 1 0 0 0 1 0 0 0 1
2 0.02(2) 0 1 0 -1 0 0 0 0 1
3 0.22(4) -1 0 0 0 -1 0 0 0 1
